data_1547125
loop_
_publ_author_name
'Kadam, Abhishek A.'
'Ellern, Arkady'
'Stanley, Levi M.'

_publ_section_title
;
 Enantioselective, Palladium-Catalyzed Conjugate Additions of Arylboronic
 Acids to Form Bis-benzylic Quaternary Stereocenters.
;
_journal_issue 15
_journal_name_full 'Organic letters'
_journal_page_first 4062
_journal_page_last 4065
_journal_paper_doi 10.1021/acs.orglett.7b01825
_journal_volume 19
_journal_year 2017
_chemical_absolute_configuration S
_chemical_formula_moiety 'C26 H26 N4 O5'
_chemical_formula_sum 'C26 H26 N4 O5'
_chemical_formula_weight 474.51
_space_group_crystal_system triclinic
_space_group_IT_number 1
_space_group_name_Hall 'P 1'
_space_group_name_H-M_alt 'P 1'
_symmetry_space_group_name_Hall 'P 1'
_symmetry_space_group_name_H-M 'P 1'
_atom_sites_solution_hydrogens mixed
_atom_sites_solution_primary direct
_atom_sites_solution_secondary difmap
_cell_angle_alpha 81.103(9)
_cell_angle_beta 84.522(12)
_cell_angle_gamma 84.478(11)
_cell_formula_units_Z 2
_cell_length_a 7.2089(18)
_cell_length_b 8.081(2)
_cell_length_c 20.594(6)
_cell_measurement_reflns_used 9918
_cell_measurement_temperature 173.(2)
_cell_measurement_theta_max 59.7725
_cell_measurement_theta_min 2.1774
_cell_volume 1175.8(5)
_computing_cell_refinement 'SAINT V7.66A (Bruker AXS, 2016)'
_computing_data_collection 'APEX3 Suite (Bruker AXS, 2016)'
_computing_data_reduction 'SAINT V7.66A (Bruker AXS, 2016)'
_computing_molecular_graphics 'XSHELL (Bruker AXS, 2007)'
_computing_publication_material 'APEX3 Suite (Bruker AXS, 2016)'
_computing_structure_refinement 'SHELXL-2014/7 (Sheldrick, 2014)'
_computing_structure_solution 'SHELXS-2013 (Sheldrick, 2013)'
_diffrn_ambient_temperature 173.(2)
_diffrn_detector_area_resol_mean 8.3333
_diffrn_measured_fraction_theta_full 0.982
_diffrn_measured_fraction_theta_max 0.982
_diffrn_measurement_device_type 'Bruker APEX-II CCD'
_diffrn_measurement_method ' calculated 99% coverage BRUKER QUINN strategy'
_diffrn_radiation_monochromator graphite
_diffrn_radiation_type 'CuK\a '
_diffrn_radiation_wavelength 1.54178
_diffrn_reflns_av_R_equivalents 0.0334
_diffrn_reflns_av_unetI/netI 0.0283
_diffrn_reflns_limit_h_max 8
_diffrn_reflns_limit_h_min -8
_diffrn_reflns_limit_k_max 9
_diffrn_reflns_limit_k_min -8
_diffrn_reflns_limit_l_max 23
_diffrn_reflns_limit_l_min -23
_diffrn_reflns_number 27795
_diffrn_reflns_theta_full 60.16
_diffrn_reflns_theta_max 60.16
_diffrn_reflns_theta_min 2.18
_diffrn_source 'X-ray tuve'
_diffrn_source_type 'Sealed tube'
_exptl_absorpt_coefficient_mu 0.777
_exptl_absorpt_correction_T_max 0.97
_exptl_absorpt_correction_T_min 0.84
_exptl_absorpt_correction_type multi-scan
_exptl_absorpt_process_details 'SADABS (Bruker, 2013)'
_exptl_crystal_colour yellow
_exptl_crystal_density_diffrn 1.340
_exptl_crystal_density_method 'not measured'
_exptl_crystal_description plate
_exptl_crystal_F_000 500
_exptl_crystal_size_max 0.300
_exptl_crystal_size_mid 0.100
_exptl_crystal_size_min 0.040
_refine_diff_density_max 0.159
_refine_diff_density_min -0.173
_refine_ls_abs_structure_details
;
 Flack x determined using 2726 quotients [(I+)-(I-)]/[(I+)+(I-)]
 (Parsons, Flack and Wagner, Acta Cryst. B69 (2013) 249-259).

For this structure Parson parameter 0.08(8), Hooft 0.07(7)
;
_refine_ls_abs_structure_Flack 0.06(8)
_refine_ls_extinction_method none
_refine_ls_goodness_of_fit_ref 1.038
_refine_ls_hydrogen_treatment mixed
_refine_ls_matrix_type full
_refine_ls_number_parameters 644
_refine_ls_number_reflns 6724
_refine_ls_number_restraints 3
_refine_ls_restrained_S_all 1.037
_refine_ls_R_factor_all 0.0399
_refine_ls_R_factor_gt 0.0340
_refine_ls_shift/su_max 0.000
_refine_ls_shift/su_mean 0.000
_refine_ls_structure_factor_coef Fsqd
_refine_ls_weighting_details 'w=1/[\s^2^(Fo^2^)+(0.0547P)^2^+0.1699P] where P=(Fo^2^+2Fc^2^)/3'
_refine_ls_weighting_scheme calc
_refine_ls_wR_factor_gt 0.0889
_refine_ls_wR_factor_ref 0.0927
_reflns_number_gt 6065
_reflns_number_total 6724
_reflns_threshold_expression 'I > 2\s(I)'
_cod_data_source_file ol7b01825_si_002.cif
_cod_data_source_block Sta015
_cod_original_cell_volume 1175.8(6)
_cod_database_code 1547125

loop_
_space_group_symop_operation_xyz
'x, y, z'

loop_
_atom_site_type_symbol
_atom_site_label
_atom_site_fract_x
_atom_site_fract_y
_atom_site_fract_z
_atom_site_U_iso_or_equiv
_atom_site_adp_type
_atom_site_calc_flag
_atom_site_refinement_flags_adp
_atom_site_refinement_flags_posn
_atom_site_occupancy
C C1 0.3000(5) 0.3127(5) 0.30532(18) 0.0269(9) Uani d . . 1
C C2 0.4752(5) 0.3833(5) 0.3180(2) 0.0378(10) Uani d . . 1
H H2A 0.5686 0.2891 0.3311 0.045 Uiso calc U R 1
H H2B 0.4475 0.4474 0.3555 0.045 Uiso calc U R 1
C C3 0.5613(5) 0.4986(5) 0.2588(2) 0.0370(10) Uani d . . 1
H H3A 0.4988 0.6133 0.2584 0.044 Uiso calc U R 1
H H3B 0.695 0.5045 0.2648 0.044 Uiso calc U R 1
C C4 0.5462(5) 0.4425(5) 0.1921(2) 0.0357(10) Uani d . . 1
H H4A 0.6221 0.3345 0.1898 0.043 Uiso calc U R 1
H H4B 0.5969 0.527 0.1564 0.043 Uiso calc U R 1
C C5 0.3429(5) 0.4214(5) 0.1814(2) 0.0302(9) Uani d . . 1
C C6 0.3189(6) 0.3631(5) 0.1154(2) 0.0337(10) Uani d . . 1
C C7 0.4640(7) 0.2931(6) 0.0770(2) 0.0509(12) Uani d . . 1
H H7 0.5882 0.2884 0.0893 0.061 Uiso calc U R 1
C C8 0.4314(8) 0.2292(7) 0.0203(2) 0.0616(14) Uani d . . 1
H H8 0.5338 0.1788 -0.0043 0.074 Uiso calc U R 1
C C9 0.2553(7) 0.2370(6) -0.0010(2) 0.0501(12) Uani d . . 1
C C10 0.2146(9) 0.1683(7) -0.0633(2) 0.0766(18) Uani d . . 1
H H10A 0.1181 0.0887 -0.052 0.115 Uiso calc U R 1
H H10B 0.3291 0.1109 -0.0817 0.115 Uiso calc U R 1
H H10C 0.1706 0.2615 -0.0961 0.115 Uiso calc U R 1
C C11 0.1108(7) 0.3084(5) 0.0368(2) 0.0484(11) Uani d . . 1
H H11 -0.0128 0.3165 0.0235 0.058 Uiso calc U R 1
C C12 0.1422(6) 0.3692(5) 0.0942(2) 0.0410(10) Uani d . . 1
H H12 0.0389 0.4163 0.1195 0.049 Uiso calc U R 1
C C13 0.2244(5) 0.5879(5) 0.18698(18) 0.0275(9) Uani d . . 1
C C14 0.2806(5) 0.7370(5) 0.14876(19) 0.0318(9) Uani d . . 1
H H14 0.3875 0.7317 0.1181 0.038 Uiso calc U R 1
C C15 0.1846(5) 0.8907(5) 0.1545(2) 0.0334(9) Uani d . . 1
H H15 0.2255 0.99 0.1284 0.04 Uiso calc U R 1
C C16 0.0275(5) 0.8992(5) 0.19895(19) 0.0288(9) Uani d . . 1
C C17 -0.0347(5) 0.7553(5) 0.23505(19) 0.0297(9) Uani d . . 1
H H17 -0.1451 0.7601 0.2641 0.036 Uiso calc U R 1
C C18 0.0654(5) 0.6022(5) 0.2287(2) 0.0296(9) Uani d . . 1
H H18 0.0221 0.5032 0.2544 0.036 Uiso calc U R 1
C C19 -0.1744(6) 1.0690(5) 0.2624(2) 0.0531(11) Uani d . . 1
H H19A -0.2933 1.0229 0.2589 0.08 Uiso calc U R 1
H H19B -0.1979 1.1872 0.2686 0.08 Uiso calc U R 1
H H19C -0.1134 1.0053 0.3001 0.08 Uiso calc U R 1
C C20 0.2805(5) 0.2788(5) 0.23625(18) 0.0297(9) Uani d . . 1
H H20A 0.1482 0.262 0.2322 0.036 Uiso calc U R 1
H H20B 0.3561 0.1732 0.2292 0.036 Uiso calc U R 1
C C21 0.0432(5) 0.2534(4) 0.45924(19) 0.0254(9) Uani d . . 1
C C22 -0.1147(5) 0.1833(5) 0.44353(19) 0.0276(9) Uani d . . 1
H H22 -0.1242 0.1677 0.3992 0.033 Uiso calc U R 1
C C23 -0.2562(5) 0.1366(5) 0.49060(19) 0.0302(9) Uani d . . 1
H H23 -0.3622 0.0902 0.4788 0.036 Uiso calc U R 1
C C24 -0.2422(5) 0.1581(5) 0.55586(19) 0.0272(9) Uani d . . 1
C C25 -0.0945(5) 0.2300(5) 0.57355(19) 0.0275(9) Uani d . . 1
H H25 -0.0885 0.2463 0.618 0.033 Uiso calc U R 1
C C26 0.0475(5) 0.2791(5) 0.52569(19) 0.0247(9) Uani d . . 1
C C27 0.6851(5) 0.6815(5) 0.67409(18) 0.0263(9) Uani d . . 1
C C28 0.7036(5) 0.7037(4) 0.74405(18) 0.0265(9) Uani d . . 1
H H28A 0.6296 0.8084 0.7532 0.032 Uiso calc U R 1
H H28B 0.8363 0.7171 0.7492 0.032 Uiso calc U R 1
C C29 0.6376(5) 0.5547(5) 0.79621(18) 0.0253(8) Uani d . . 1
C C30 0.7656(5) 0.3921(5) 0.79236(19) 0.0275(9) Uani d . . 1
C C31 0.9296(5) 0.3829(5) 0.7519(2) 0.0311(9) Uani d . . 1
H H31 0.9668 0.4807 0.7236 0.037 Uiso calc U R 1
C C32 1.0404(5) 0.2327(5) 0.7520(2) 0.0361(10) Uani d . . 1
H H32 1.1523 0.2296 0.7237 0.043 Uiso calc U R 1
C C33 0.9922(5) 0.0871(5) 0.7924(2) 0.0361(10) Uani d . . 1
C C34 1.1214(6) -0.0708(5) 0.7921(3) 0.0568(13) Uani d . . 1
H H34A 1.0813 -0.1554 0.8289 0.085 Uiso calc U R 1
H H34B 1.2493 -0.0456 0.7969 0.085 Uiso calc U R 1
H H34C 1.1177 -0.1141 0.7504 0.085 Uiso calc U R 1
C C35 0.8288(6) 0.0965(5) 0.8321(2) 0.0422(11) Uani d . . 1
H H35 0.7908 -0.002 0.8596 0.051 Uiso calc U R 1
C C36 0.7179(6) 0.2458(6) 0.8331(2) 0.0384(10) Uani d . . 1
H H36 0.6072 0.2485 0.862 0.046 Uiso calc U R 1
C C37 0.6444(5) 0.6078(5) 0.86415(19) 0.0274(9) Uani d . . 1
C C38 0.8145(5) 0.6106(5) 0.8902(2) 0.0352(10) Uani d . . 1
H H38 0.9254 0.57 0.8669 0.042 Uiso calc U R 1
C C39 0.8284(6) 0.6701(5) 0.9488(2) 0.0401(11) Uani d . . 1
H H39 0.947 0.673 0.9649 0.048 Uiso calc U R 1
C C40 0.6675(6) 0.7251(6) 0.98334(19) 0.0426(11) Uani d . . 1
C C41 0.8338(7) 0.8268(7) 1.0620(3) 0.0673(14) Uani d . . 1
H H41A 0.916 0.7231 1.07 0.101 Uiso calc U R 1
H H41B 0.8098 0.8769 1.1027 0.101 Uiso calc U R 1
H H41C 0.8943 0.9062 1.0275 0.101 Uiso calc U R 1
C C42 0.4969(6) 0.7155(7) 0.9607(2) 0.0580(13) Uani d . . 1
H H42 0.3857 0.7476 0.9859 0.07 Uiso calc U R 1
C C43 0.4858(6) 0.6595(7) 0.9014(2) 0.0495(12) Uani d . . 1
H H43 0.3665 0.6564 0.8858 0.059 Uiso calc U R 1
C C44 0.4382(5) 0.5276(5) 0.78120(19) 0.0298(9) Uani d . . 1
H H44A 0.3911 0.4332 0.8131 0.036 Uiso calc U R 1
H H44B 0.3549 0.6298 0.7872 0.036 Uiso calc U R 1
C C45 0.4307(5) 0.4898(5) 0.7121(2) 0.0347(10) Uani d . . 1
H H45A 0.3002 0.473 0.7052 0.042 Uiso calc U R 1
H H45B 0.5081 0.3838 0.707 0.042 Uiso calc U R 1
C C46 0.5003(6) 0.6297(6) 0.6597(2) 0.0378(10) Uani d . . 1
H H46A 0.5135 0.5906 0.6161 0.045 Uiso calc U R 1
H H46B 0.4069 0.7281 0.6577 0.045 Uiso calc U R 1
C C47 0.9519(5) 0.7355(4) 0.52219(18) 0.0234(8) Uani d . . 1
C C48 1.1111(5) 0.8066(5) 0.5385(2) 0.0285(9) Uani d . . 1
H H48 1.1197 0.8224 0.5828 0.034 Uiso calc U R 1
C C49 1.2504(5) 0.8521(5) 0.49249(19) 0.0283(9) Uani d . . 1
H H49 1.3542 0.9012 0.5046 0.034 Uiso calc U R 1
C C50 1.2424(5) 0.8273(5) 0.42723(19) 0.0255(9) Uani d . . 1
C C51 1.0963(5) 0.7534(4) 0.40881(18) 0.0263(9) Uani d . . 1
H H51 1.0942 0.734 0.3646 0.032 Uiso calc U R 1
C C52 0.9521(5) 0.7073(5) 0.45530(19) 0.0248(8) Uani d . . 1
N N1 0.1647(4) 0.2706(4) 0.34838(15) 0.0284(8) Uani d . . 1
N N2 0.1832(4) 0.2935(4) 0.41262(16) 0.0285(8) Uani d . . 1
N N3 0.1992(4) 0.3560(4) 0.54733(17) 0.0324(8) Uani d . . 1
N N4 -0.3879(4) 0.1021(4) 0.60598(18) 0.0327(8) Uani d . . 1
N N5 0.8268(4) 0.7159(4) 0.63352(15) 0.0266(7) Uani d . . 1
N N6 0.8106(4) 0.6978(4) 0.56829(16) 0.0284(8) Uani d . . 1
N N7 0.8010(4) 0.6296(4) 0.43353(17) 0.0291(8) Uani d . . 1
N N8 1.3895(4) 0.8821(4) 0.37775(17) 0.0315(8) Uani d . . 1
O O1 -0.0571(4) 1.0570(3) 0.20405(14) 0.0439(7) Uani d . . 1
O O2 0.3381(3) 0.3858(4) 0.50894(14) 0.0413(7) Uani d . . 1
O O3 0.1833(4) 0.3929(4) 0.60338(16) 0.0509(8) Uani d . . 1
O O4 -0.5202(4) 0.0378(4) 0.58855(15) 0.0432(7) Uani d . . 1
O O5 -0.3724(4) 0.1181(4) 0.66328(15) 0.0442(7) Uani d . . 1
O O6 0.6635(4) 0.7898(4) 1.04161(14) 0.0641(9) Uani d . . 1
O O7 0.6599(4) 0.6025(4) 0.47112(14) 0.0416(7) Uani d . . 1
O O8 0.8179(4) 0.5925(4) 0.37753(14) 0.0437(7) Uani d . . 1
O O9 1.3813(4) 0.8565(4) 0.32093(15) 0.0478(8) Uani d . . 1
O O10 1.5152(4) 0.9553(4) 0.39440(14) 0.0426(8) Uani d . . 1
H H2N 0.718(5) 0.656(4) 0.5569(16) 0.008(8) Uiso d . . 1
H H1N 0.284(7) 0.330(7) 0.427(2) 0.064(16) Uiso d . . 1

loop_
_atom_site_aniso_label
_atom_site_aniso_U_11
_atom_site_aniso_U_22
_atom_site_aniso_U_33
_atom_site_aniso_U_12
_atom_site_aniso_U_13
_atom_site_aniso_U_23
C1 0.025(2) 0.022(2) 0.033(2) -0.0042(15) 0.0017(17) 0.0001(17)
C2 0.031(2) 0.048(3) 0.037(2) -0.0114(17) -0.0012(18) -0.0103(19)
C3 0.026(2) 0.039(3) 0.046(3) -0.0100(17) -0.0012(18) -0.0035(19)
C4 0.029(2) 0.037(2) 0.039(2) -0.0032(16) 0.0055(18) -0.0003(18)
C5 0.028(2) 0.029(2) 0.031(2) -0.0057(15) 0.0030(17) -0.0005(17)
C6 0.039(2) 0.030(2) 0.030(2) -0.0052(17) 0.0020(18) 0.0017(17)
C7 0.047(3) 0.070(3) 0.036(3) -0.004(2) 0.005(2) -0.015(2)
C8 0.072(4) 0.071(3) 0.043(3) -0.015(3) 0.023(3) -0.022(2)
C9 0.078(3) 0.043(3) 0.031(2) -0.017(2) 0.001(2) -0.0046(19)
C10 0.118(5) 0.072(4) 0.044(3) -0.037(3) 0.022(3) -0.019(2)
C11 0.069(3) 0.037(2) 0.041(3) -0.006(2) -0.013(2) -0.0036(19)
C12 0.053(3) 0.034(2) 0.036(2) 0.0018(18) -0.0042(19) -0.0081(19)
C13 0.025(2) 0.030(2) 0.028(2) -0.0080(16) -0.0032(17) -0.0031(17)
C14 0.031(2) 0.033(3) 0.029(2) -0.0065(17) 0.0044(17) 0.0006(18)
C15 0.037(2) 0.025(2) 0.038(2) -0.0131(17) -0.0028(18) 0.0005(17)
C16 0.0310(19) 0.026(2) 0.031(2) -0.0009(15) -0.0040(16) -0.0087(16)
C17 0.0260(19) 0.034(2) 0.029(2) -0.0081(16) 0.0018(16) -0.0030(18)
C18 0.023(2) 0.030(2) 0.035(2) -0.0081(16) 0.0006(17) 0.0011(17)
C19 0.050(3) 0.045(2) 0.061(3) 0.0100(18) 0.008(2) -0.012(2)
C20 0.032(2) 0.028(2) 0.029(2) -0.0043(16) -0.0001(17) -0.0044(17)
C21 0.028(2) 0.018(2) 0.030(2) 0.0021(15) -0.0029(18) -0.0048(17)
C22 0.028(2) 0.029(2) 0.026(2) -0.0034(16) -0.0036(17) -0.0072(17)
C23 0.029(2) 0.027(2) 0.037(3) -0.0052(16) -0.0062(18) -0.0077(18)
C24 0.029(2) 0.021(2) 0.031(2) -0.0021(16) 0.0001(17) -0.0035(17)
C25 0.031(2) 0.024(2) 0.028(2) -0.0006(16) -0.0066(17) -0.0043(17)
C26 0.024(2) 0.020(2) 0.031(2) -0.0019(15) -0.0031(16) -0.0040(16)
C27 0.030(2) 0.023(2) 0.026(2) -0.0002(15) -0.0051(17) -0.0034(16)
C28 0.027(2) 0.022(2) 0.029(2) -0.0028(15) -0.0027(17) -0.0014(16)
C29 0.025(2) 0.023(2) 0.026(2) -0.0009(14) 0.0007(15) -0.0009(16)
C30 0.025(2) 0.027(2) 0.030(2) -0.0027(15) 0.0005(17) -0.0026(17)
C31 0.025(2) 0.027(2) 0.038(2) -0.0025(16) 0.0011(18) 0.0006(18)
C32 0.023(2) 0.037(3) 0.046(3) 0.0006(17) 0.0012(18) -0.004(2)
C33 0.031(2) 0.028(2) 0.049(3) -0.0022(16) -0.0050(19) -0.0049(18)
C34 0.050(3) 0.027(2) 0.089(4) 0.0044(18) 0.006(2) -0.004(2)
C35 0.042(2) 0.027(3) 0.052(3) -0.0023(18) 0.006(2) 0.0037(19)
C36 0.030(2) 0.037(3) 0.044(3) -0.0043(18) 0.0058(18) 0.004(2)
C37 0.026(2) 0.025(2) 0.027(2) -0.0005(14) 0.0025(15) 0.0025(16)
C38 0.033(2) 0.034(2) 0.038(2) -0.0031(16) 0.0012(18) -0.0057(18)
C39 0.040(2) 0.041(2) 0.040(3) -0.0075(18) -0.0098(19) 0.0010(19)
C40 0.049(3) 0.057(3) 0.022(2) -0.011(2) 0.0029(19) -0.0039(18)
C41 0.069(3) 0.085(4) 0.054(3) -0.019(3) -0.011(3) -0.019(3)
C42 0.037(3) 0.100(4) 0.037(3) 0.003(2) 0.004(2) -0.023(2)
C43 0.031(2) 0.083(3) 0.035(2) 0.003(2) -0.0022(19) -0.015(2)
C44 0.023(2) 0.029(2) 0.035(2) -0.0027(15) 0.0022(16) 0.0021(17)
C45 0.024(2) 0.041(2) 0.041(2) -0.0095(17) -0.0017(18) -0.0091(19)
C46 0.030(2) 0.053(3) 0.029(2) -0.0097(17) 0.0002(17) -0.0014(18)
C47 0.021(2) 0.020(2) 0.027(2) -0.0002(15) -0.0016(17) 0.0036(16)
C48 0.031(2) 0.026(2) 0.029(2) -0.0052(16) -0.0069(18) -0.0019(17)
C49 0.023(2) 0.028(2) 0.035(2) -0.0062(15) -0.0032(17) -0.0036(17)
C50 0.022(2) 0.025(2) 0.029(2) -0.0038(15) -0.0008(16) -0.0024(17)
C51 0.028(2) 0.023(2) 0.027(2) -0.0017(15) 0.0003(17) -0.0029(16)
C52 0.0237(19) 0.023(2) 0.028(2) -0.0047(15) -0.0069(16) -0.0015(16)
N1 0.0327(19) 0.0249(19) 0.028(2) -0.0031(14) -0.0038(15) -0.0038(15)
N2 0.0276(18) 0.032(2) 0.0262(19) -0.0048(14) -0.0016(15) -0.0056(14)
N3 0.0325(19) 0.035(2) 0.032(2) -0.0088(15) -0.0071(16) -0.0051(16)
N4 0.0331(19) 0.028(2) 0.037(2) -0.0044(14) 0.0003(15) -0.0056(15)
N5 0.0289(18) 0.0262(19) 0.0235(18) -0.0038(13) -0.0012(15) 0.0001(14)
N6 0.0228(18) 0.035(2) 0.029(2) -0.0089(15) -0.0043(15) -0.0043(15)
N7 0.0281(18) 0.031(2) 0.028(2) -0.0074(14) -0.0027(15) 0.0004(15)
N8 0.0292(19) 0.028(2) 0.037(2) -0.0069(14) 0.0015(16) -0.0046(16)
O1 0.0486(17) 0.0356(16) 0.0463(16) -0.0040(12) 0.0047(13) -0.0075(12)
O2 0.0276(15) 0.057(2) 0.0410(17) -0.0180(13) 0.0016(13) -0.0079(14)
O3 0.0542(19) 0.071(2) 0.0352(19) -0.0296(16) -0.0050(15) -0.0169(16)
O4 0.0360(16) 0.0446(19) 0.050(2) -0.0173(13) 0.0016(14) -0.0051(14)
O5 0.0510(18) 0.0459(19) 0.0358(19) -0.0116(13) 0.0070(14) -0.0085(14)
O6 0.058(2) 0.107(3) 0.0332(17) -0.0216(17) 0.0003(14) -0.0246(16)
O7 0.0309(16) 0.061(2) 0.0353(17) -0.0193(14) 0.0008(13) -0.0064(15)
O8 0.0476(18) 0.058(2) 0.0298(18) -0.0233(14) -0.0009(13) -0.0095(15)
O9 0.0476(18) 0.065(2) 0.0350(19) -0.0248(15) 0.0105(14) -0.0164(15)
O10 0.0357(16) 0.049(2) 0.0463(19) -0.0232(14) 0.0016(14) -0.0074(15)

loop_
_atom_type_symbol
_atom_type_description
_atom_type_scat_dispersion_real
_atom_type_scat_dispersion_imag
_atom_type_scat_source
C C 0.0181 0.0091 'International Tables Vol C Tables 4.2.6.8 and 6.1.1.4'
H H 0.0000 0.0000 'International Tables Vol C Tables 4.2.6.8 and 6.1.1.4'
N N 0.0311 0.0180 'International Tables Vol C Tables 4.2.6.8 and 6.1.1.4'
O O 0.0492 0.0322 'International Tables Vol C Tables 4.2.6.8 and 6.1.1.4'

loop_
_geom_angle_atom_site_label_1
_geom_angle_atom_site_label_2
_geom_angle_atom_site_label_3
_geom_angle
N1 C1 C2 126.4(4)
N1 C1 C20 115.7(3)
C2 C1 C20 117.9(3)
C1 C2 C3 114.3(3)
C1 C2 H2A 108.7
C3 C2 H2A 108.7
C1 C2 H2B 108.7
C3 C2 H2B 108.7
H2A C2 H2B 107.6
C4 C3 C2 114.3(3)
C4 C3 H3A 108.7
C2 C3 H3A 108.7
C4 C3 H3B 108.7
C2 C3 H3B 108.7
H3A C3 H3B 107.6
C3 C4 C5 111.3(3)
C3 C4 H4A 109.4
C5 C4 H4A 109.4
C3 C4 H4B 109.4
C5 C4 H4B 109.4
H4A C4 H4B 108.0
C4 C5 C13 109.2(3)
C4 C5 C6 113.7(3)
C13 C5 C6 110.0(3)
C4 C5 C20 105.6(3)
C13 C5 C20 111.8(3)
C6 C5 C20 106.5(3)
C12 C6 C7 116.7(4)
C12 C6 C5 119.4(4)
C7 C6 C5 123.7(4)
C6 C7 C8 121.2(4)
C6 C7 H7 119.4
C8 C7 H7 119.4
C9 C8 C7 121.9(4)
C9 C8 H8 119.1
C7 C8 H8 119.1
C8 C9 C11 117.0(4)
C8 C9 C10 123.2(5)
C11 C9 C10 119.7(5)
C9 C10 H10A 109.5
C9 C10 H10B 109.5
H10A C10 H10B 109.5
C9 C10 H10C 109.5
H10A C10 H10C 109.5
H10B C10 H10C 109.5
C9 C11 C12 121.3(4)
C9 C11 H11 119.4
C12 C11 H11 119.4
C6 C12 C11 121.9(4)
C6 C12 H12 119.0
C11 C12 H12 119.0
C18 C13 C14 116.6(4)
C18 C13 C5 123.8(3)
C14 C13 C5 119.6(3)
C15 C14 C13 121.7(4)
C15 C14 H14 119.1
C13 C14 H14 119.1
C14 C15 C16 119.4(4)
C14 C15 H15 120.3
C16 C15 H15 120.3
C17 C16 O1 123.5(3)
C17 C16 C15 120.2(3)
O1 C16 C15 116.4(3)
C16 C17 C18 119.2(4)
C16 C17 H17 120.4
C18 C17 H17 120.4
C13 C18 C17 122.8(4)
C13 C18 H18 118.6
C17 C18 H18 118.6
O1 C19 H19A 109.5
O1 C19 H19B 109.5
H19A C19 H19B 109.5
O1 C19 H19C 109.5
H19A C19 H19C 109.5
H19B C19 H19C 109.5
C1 C20 C5 113.9(3)
C1 C20 H20A 108.8
C5 C20 H20A 108.8
C1 C20 H20B 108.8
C5 C20 H20B 108.8
H20A C20 H20B 107.7
N2 C21 C22 120.8(4)
N2 C21 C26 122.4(3)
C22 C21 C26 116.9(3)
C23 C22 C21 121.8(4)
C23 C22 H22 119.1
C21 C22 H22 119.1
C22 C23 C24 119.3(3)
C22 C23 H23 120.4
C24 C23 H23 120.4
C25 C24 C23 121.4(4)
C25 C24 N4 119.4(4)
C23 C24 N4 119.2(3)
C24 C25 C26 119.2(4)
C24 C25 H25 120.4
C26 C25 H25 120.4
C25 C26 C21 121.4(3)
C25 C26 N3 116.6(3)
C21 C26 N3 122.0(3)
N5 C27 C28 115.6(3)
N5 C27 C46 128.1(4)
C28 C27 C46 116.2(3)
C27 C28 C29 114.1(3)
C27 C28 H28A 108.7
C29 C28 H28A 108.7
C27 C28 H28B 108.7
C29 C28 H28B 108.7
H28A C28 H28B 107.6
C37 C29 C30 108.9(3)
C37 C29 C44 112.9(3)
C30 C29 C44 109.7(3)
C37 C29 C28 106.8(3)
C30 C29 C28 112.1(3)
C44 C29 C28 106.4(3)
C31 C30 C36 117.4(4)
C31 C30 C29 123.8(3)
C36 C30 C29 118.7(3)
C30 C31 C32 120.8(4)
C30 C31 H31 119.6
C32 C31 H31 119.6
C33 C32 C31 121.7(4)
C33 C32 H32 119.1
C31 C32 H32 119.1
C35 C33 C32 117.3(4)
C35 C33 C34 123.3(4)
C32 C33 C34 119.3(4)
C33 C34 H34A 109.5
C33 C34 H34B 109.5
H34A C34 H34B 109.5
C33 C34 H34C 109.5
H34A C34 H34C 109.5
H34B C34 H34C 109.5
C33 C35 C36 121.7(4)
C33 C35 H35 119.2
C36 C35 H35 119.2
C35 C36 C30 121.1(4)
C35 C36 H36 119.4
C30 C36 H36 119.4
C43 C37 C38 116.7(4)
C43 C37 C29 122.7(3)
C38 C37 C29 120.5(3)
C39 C38 C37 122.5(4)
C39 C38 H38 118.8
C37 C38 H38 118.8
C40 C39 C38 118.8(4)
C40 C39 H39 120.6
C38 C39 H39 120.6
C42 C40 C39 120.1(4)
C42 C40 O6 115.7(4)
C39 C40 O6 124.2(4)
O6 C41 H41A 109.5
O6 C41 H41B 109.5
H41A C41 H41B 109.5
O6 C41 H41C 109.5
H41A C41 H41C 109.5
H41B C41 H41C 109.5
C40 C42 C43 120.3(4)
C40 C42 H42 119.9
C43 C42 H42 119.9
C42 C43 C37 121.5(4)
C42 C43 H43 119.3
C37 C43 H43 119.3
C45 C44 C29 112.5(3)
C45 C44 H44A 109.1
C29 C44 H44A 109.1
C45 C44 H44B 109.1
C29 C44 H44B 109.1
H44A C44 H44B 107.8
C44 C45 C46 112.6(3)
C44 C45 H45A 109.1
C46 C45 H45A 109.1
C44 C45 H45B 109.1
C46 C45 H45B 109.1
H45A C45 H45B 107.8
C27 C46 C45 111.7(3)
C27 C46 H46A 109.3
C45 C46 H46A 109.3
C27 C46 H46B 109.3
C45 C46 H46B 109.3
H46A C46 H46B 107.9
N6 C47 C48 120.6(3)
N6 C47 C52 123.0(3)
C48 C47 C52 116.3(3)
C49 C48 C47 121.6(4)
C49 C48 H48 119.2
C47 C48 H48 119.2
C48 C49 C50 120.2(3)
C48 C49 H49 119.9
C50 C49 H49 119.9
C51 C50 C49 121.0(3)
C51 C50 N8 119.2(4)
C49 C50 N8 119.8(3)
C50 C51 C52 119.3(3)
C50 C51 H51 120.3
C52 C51 H51 120.3
C51 C52 C47 121.4(3)
C51 C52 N7 117.3(3)
C47 C52 N7 121.3(3)
C1 N1 N2 116.7(3)
C21 N2 N1 118.7(3)
C21 N2 H1N 115.(3)
N1 N2 H1N 126.(3)
O3 N3 O2 122.0(3)
O3 N3 C26 118.4(3)
O2 N3 C26 119.5(3)
O5 N4 O4 123.2(3)
O5 N4 C24 118.8(3)
O4 N4 C24 118.0(3)
C27 N5 N6 116.1(3)
C47 N6 N5 119.8(3)
C47 N6 H2N 118.(2)
N5 N6 H2N 122.(2)
O8 N7 O7 121.8(3)
O8 N7 C52 118.4(3)
O7 N7 C52 119.8(3)
O9 N8 O10 122.9(3)
O9 N8 C50 118.7(3)
O10 N8 C50 118.4(3)
C16 O1 C19 114.9(3)
C40 O6 C41 118.2(3)

loop_
_geom_bond_atom_site_label_1
_geom_bond_atom_site_label_2
_geom_bond_distance
C1 N1 1.288(5)
C1 C2 1.495(5)
C1 C20 1.511(5)
C2 C3 1.534(6)
C2 H2A 0.99
C2 H2B 0.99
C3 C4 1.529(6)
C3 H3A 0.99
C3 H3B 0.99
C4 C5 1.532(5)
C4 H4A 0.99
C4 H4B 0.99
C5 C13 1.536(5)
C5 C6 1.537(6)
C5 C20 1.550(5)
C6 C12 1.380(6)
C6 C7 1.381(6)
C7 C8 1.395(7)
C7 H7 0.95
C8 C9 1.375(7)
C8 H8 0.95
C9 C11 1.376(7)
C9 C10 1.539(7)
C10 H10A 0.98
C10 H10B 0.98
C10 H10C 0.98
C11 C12 1.393(6)
C11 H11 0.95
C12 H12 0.95
C13 C18 1.372(5)
C13 C14 1.405(5)
C14 C15 1.379(6)
C14 H14 0.95
C15 C16 1.389(5)
C15 H15 0.95
C16 C17 1.369(5)
C16 O1 1.374(4)
C17 C18 1.389(5)
C17 H17 0.95
C18 H18 0.95
C19 O1 1.413(5)
C19 H19A 0.98
C19 H19B 0.98
C19 H19C 0.98
C20 H20A 0.99
C20 H20B 0.99
C21 N2 1.352(5)
C21 C22 1.404(5)
C21 C26 1.419(5)
C22 C23 1.376(5)
C22 H22 0.95
C23 C24 1.396(5)
C23 H23 0.95
C24 C25 1.365(5)
C24 N4 1.453(5)
C25 C26 1.393(5)
C25 H25 0.95
C26 N3 1.445(5)
C27 N5 1.280(5)
C27 C28 1.499(5)
C27 C46 1.504(5)
C28 C29 1.563(5)
C28 H28A 0.99
C28 H28B 0.99
C29 C37 1.532(5)
C29 C30 1.540(5)
C29 C44 1.541(5)
C30 C31 1.383(5)
C30 C36 1.391(6)
C31 C32 1.388(5)
C31 H31 0.95
C32 C33 1.384(6)
C32 H32 0.95
C33 C35 1.371(6)
C33 C34 1.506(5)
C34 H34A 0.98
C34 H34B 0.98
C34 H34C 0.98
C35 C36 1.384(6)
C35 H35 0.95
C36 H36 0.95
C37 C43 1.383(5)
C37 C38 1.388(5)
C38 C39 1.381(6)
C38 H38 0.95
C39 C40 1.375(6)
C39 H39 0.95
C40 C42 1.369(6)
C40 O6 1.378(5)
C41 O6 1.408(5)
C41 H41A 0.98
C41 H41B 0.98
C41 H41C 0.98
C42 C43 1.377(6)
C42 H42 0.95
C43 H43 0.95
C44 C45 1.508(6)
C44 H44A 0.99
C44 H44B 0.99
C45 C46 1.524(6)
C45 H45A 0.99
C45 H45B 0.99
C46 H46A 0.99
C46 H46B 0.99
C47 N6 1.348(5)
C47 C48 1.421(5)
C47 C52 1.430(5)
C48 C49 1.350(5)
C48 H48 0.95
C49 C50 1.397(5)
C49 H49 0.95
C50 C51 1.370(5)
C50 N8 1.450(5)
C51 C52 1.383(5)
C51 H51 0.95
C52 N7 1.446(5)
N1 N2 1.384(4)
N2 H1N 0.90(6)
N3 O3 1.229(4)
N3 O2 1.233(4)
N4 O5 1.223(4)
N4 O4 1.236(4)
N5 N6 1.391(4)
N6 H2N 0.84(4)
N7 O8 1.228(4)
N7 O7 1.234(4)
N8 O9 1.227(4)
N8 O10 1.231(4)
